data_7034195
loop_
_publ_author_name
'Li, Zhongshu'
'Chen, Xiaodan'
'Bergeler, Maike'
'Reiher, Markus'
'Su, Cheng-Yong'
'Gr\"utzmacher, Hansj\"org'

_publ_section_title
;
 A stable phosphanyl phosphaketene and its reactivity.
;
_journal_issue 14
_journal_name_full 'Dalton transactions (Cambridge, England : 2003)'
_journal_page_first 6431
_journal_page_last 6438
_journal_paper_doi 10.1039/c4dt04012k
_journal_volume 44
_journal_year 2015
_chemical_formula_moiety 'C57 H56 O P2, 3(C2 H3 N)'
_chemical_formula_sum 'C63 H65 N3 O P2'
_chemical_formula_weight 942.12
_space_group_crystal_system triclinic
_space_group_IT_number 2
_space_group_name_Hall '-P 1'
_space_group_name_H-M_alt 'P -1'
_symmetry_space_group_name_Hall '-P 1'
_symmetry_space_group_name_H-M 'P -1'
_atom_sites_solution_hydrogens geom
_atom_sites_solution_primary direct
_audit_creation_date 2015-02-07
_audit_creation_method
;
Olex2 1.2
(compiled 2015.01.26 svn.r3150 for OlexSys, GUI svn.r4998)
;
_audit_update_record
;
2015-02-07 deposited with the CCDC.
2015-02-25 downloaded from the CCDC.
;
_cell_angle_alpha 73.099(3)
_cell_angle_beta 63.618(3)
_cell_angle_gamma 71.027(3)
_cell_formula_units_Z 4
_cell_length_a 17.7901(14)
_cell_length_b 18.7231(16)
_cell_length_c 19.1169(16)
_cell_measurement_reflns_used 9744
_cell_measurement_temperature 100
_cell_measurement_theta_max 28.311
_cell_measurement_theta_min 2.336
_cell_volume 5313.5(8)
_computing_cell_refinement 'SAINT v8.34A (Bruker, 2013)'
_computing_data_collection 'SMART (Bruker AXS, 2013)'
_computing_data_reduction 'SAINT v8.34A (Bruker, 2013)'
_computing_molecular_graphics 'Olex2 (Dolomanov et al., 2009)'
_computing_publication_material 'Olex2 (Dolomanov et al., 2009)'
_computing_structure_refinement 'ShelXL (Sheldrick, 2008)'
_computing_structure_solution 'ShelXS (Sheldrick, 2008)'
_diffrn_ambient_temperature 100.7
_diffrn_measured_fraction_theta_full 0.998
_diffrn_measured_fraction_theta_max 0.997
_diffrn_measurement_device_type 'Bruker APEX-II CCD'
_diffrn_measurement_method '\f and \w scans'
_diffrn_radiation_type MoK\a
_diffrn_radiation_wavelength 0.71073
_diffrn_reflns_av_R_equivalents 0.0932
_diffrn_reflns_av_unetI/netI 0.0409
_diffrn_reflns_Laue_measured_fraction_full 0.998
_diffrn_reflns_Laue_measured_fraction_max 0.997
_diffrn_reflns_limit_h_max 23
_diffrn_reflns_limit_h_min -23
_diffrn_reflns_limit_k_max 24
_diffrn_reflns_limit_k_min -24
_diffrn_reflns_limit_l_max 25
_diffrn_reflns_limit_l_min -25
_diffrn_reflns_number 243043
_diffrn_reflns_point_group_measured_fraction_full 0.998
_diffrn_reflns_point_group_measured_fraction_max 0.997
_diffrn_reflns_theta_full 25.242
_diffrn_reflns_theta_max 28.355
_diffrn_reflns_theta_min 2.123
_diffrn_standards_number 0
_exptl_absorpt_coefficient_mu 0.126
_exptl_absorpt_correction_type none
_exptl_crystal_colour 'clear yellowish yellow'
_exptl_crystal_colour_lustre clear
_exptl_crystal_colour_modifier yellowish
_exptl_crystal_colour_primary yellow
_exptl_crystal_density_diffrn 1.178
_exptl_crystal_description block
_exptl_crystal_F_000 2008
_exptl_crystal_size_max 0.21
_exptl_crystal_size_mid 0.2
_exptl_crystal_size_min 0.18
_refine_diff_density_max 1.037
_refine_diff_density_min -0.993
_refine_diff_density_rms 0.078
_refine_ls_extinction_method none
_refine_ls_goodness_of_fit_ref 1.034
_refine_ls_hydrogen_treatment constr
_refine_ls_matrix_type full
_refine_ls_number_parameters 1239
_refine_ls_number_reflns 26447
_refine_ls_number_restraints 3205
_refine_ls_restrained_S_all 1.017
_refine_ls_R_factor_all 0.0850
_refine_ls_R_factor_gt 0.0640
_refine_ls_shift/su_max 0.001
_refine_ls_shift/su_mean 0.000
_refine_ls_structure_factor_coef Fsqd
_refine_ls_weighting_details 'w=1/[\s^2^(Fo^2^)+(0.0844P)^2^+7.7838P] where P=(Fo^2^+2Fc^2^)/3'
_refine_ls_weighting_scheme calc
_refine_ls_wR_factor_gt 0.1680
_refine_ls_wR_factor_ref 0.1827
_reflns_Friedel_coverage 0.000
_reflns_number_gt 20775
_reflns_number_total 26447
_reflns_threshold_expression 'I > 2\s(I)'
_cod_data_source_file c4dt04012k2.cif
_cod_data_source_block mo_ppco_diene_0m
_cod_depositor_comments 'Adding full bibliography for 7034191--7034195.cif.'
_cod_database_code 7034195
_shelxl_version_number 2014-3
_shelx_space_group_comment
;
The symmetry employed for this shelxl refinement is uniquely defined
by the following loop, which should always be used as a source of
symmetry information in preference to the above space-group names.
They are only intended as comments.
;
_olex2_refinement_description
;
1. Fixed Uiso
 At 1.2 times of:
  All C(H) groups
 At 1.5 times of:
  All C(H,H,H) groups
2. Rigid bond restraints
 P1, C0AA
 with sigma for 1-2 distances of 0.001 and sigma for 1-3 distances of 0.001
 P1, C3
 with sigma for 1-2 distances of 0.001 and sigma for 1-3 distances of 0.001
 P2, C4
 with sigma for 1-2 distances of 0.001 and sigma for 1-3 distances of 0.001
 P2, C8
 with sigma for 1-2 distances of 0.001 and sigma for 1-3 distances of 0.001
3. Uiso/Uaniso restraints and constraints
C0AA \\sim C3 \\sim C14 \\sim C15 \\sim C16 \\sim C17 \\sim C18 \\sim C19 \\sim
C20 \\sim C23 \\sim C24 \\sim C25 \\sim C28 \\sim C29 \\sim C30 \\sim C31 \\sim
C32 \\sim C33 \\sim C35 \\sim C36 \\sim C38 \\sim C39 \\sim C43 \\sim C44 \\sim
C47 \\sim C48 \\sim C52 \\sim C57 \\sim C59 \\sim C60 \\sim C61 \\sim C63 \\sim
C65 \\sim C67 \\sim C68 \\sim C71 \\sim C72 \\sim C74 \\sim C75 \\sim C78 \\sim
C79 \\sim C80 \\sim C85 \\sim C91 \\sim C92 \\sim C94 \\sim C96 \\sim C97 \\sim
C98 \\sim C99 \\sim C101 \\sim C102 \\sim C107 \\sim C109 \\sim C110 \\sim C113
\\sim C121 \\sim C4 \\sim C5 \\sim C7 \\sim C8 \\sim C9 \\sim C10 \\sim C11
\\sim C12 \\sim C13 \\sim C21 \\sim C22 \\sim C26 \\sim C27 \\sim C34 \\sim C37
\\sim C40 \\sim C41 \\sim C42 \\sim C45 \\sim C46 \\sim C49 \\sim C50 \\sim C51
\\sim C53 \\sim C54 \\sim C55 \\sim C56 \\sim C58 \\sim C62 \\sim C64 \\sim C66
\\sim C69 \\sim C70 \\sim C73 \\sim C76 \\sim C77 \\sim C81 \\sim C82 \\sim C83
\\sim C84 \\sim C86 \\sim C87 \\sim C88 \\sim C89 \\sim C90 \\sim C93 \\sim C95
\\sim C100 \\sim C103 \\sim C104 \\sim C105 \\sim C111 \\sim C112 \\sim C118
\\sim C119 \\sim C123 \\sim C125 \\sim C1 \\sim C2 \\sim C1B \\sim C6 \\sim C1C
\\sim C1A \\sim C1D \\sim C114 \\sim C117 \\sim C108 \\sim C115 \\sim C122
\\sim C127 \\sim C0AB \\sim C2A: within 3.8A with sigma of 0.01 and sigma for
terminal atoms of 0.02
Uanis(C119) \\sim Ueq: with sigma of 0.01 and sigma for terminal atoms of 0.02
4. Others
 Sof(N2A)=Sof(C0AB)=Sof(H0AA)=Sof(H0AB)=Sof(H0AC)=Sof(C2A)=1-FVAR(1)
 Sof(N2)=Sof(C1)=Sof(H1A)=Sof(H1B)=Sof(H1C)=Sof(C2)=FVAR(1)
 Sof(C1D)=1-FVAR(2)
 Sof(C1A)=FVAR(2)
5.a Ternary CH refined with riding coordinates:
 C23(H23), C57(H57), C74(H74), C85(H85), C54(H54), C70(H70), C103(H103),
 C118(H118)
5.b Aromatic/amide H refined with riding coordinates:
 C15(H15), C20(H20), C28(H28), C29(H29), C31(H31), C33(H33), C36(H36),
 C47(H47), C48(H48), C52(H52), C59(H59), C60(H60), C61(H61), C63(H63), C65(H65),
  C68(H68), C71(H71), C72(H72), C75(H75), C78(H78), C79(H79), C80(H80),
 C91(H91), C94(H94), C96(H96), C97(H97), C98(H98), C101(H101), C26(H26),
 C27(H27), C40(H40), C41(H41), C45(H45), C46(H46), C49(H49), C50(H50), C51(H51),
  C55(H55), C56(H56), C58(H58), C62(H62), C64(H64), C66(H66), C69(H69),
 C73(H73), C76(H76), C77(H77), C82(H82), C83(H83), C84(H84), C87(H87), C89(H89),
  C93(H93), C95(H95), C104(H104), C112(H112)
5.c Idealised Me refined as rotating group:
 C92(H92A,H92B,H92C), C99(H99A,H99B,H99C), C102(H10A,H10B,H10C), C107(H10D,
 H10E,H10F), C109(H10G,H10H,H10I), C110(H11A,H11B,H11C), C113(H11D,H11E,H11F),
 C121(H12A,H12B,H12C), C81(H81A,H81B,H81C), C86(H86A,H86B,H86C), C100(H10J,H10K,
 H10L), C105(H10M,H10N,H10O), C111(H11G,H11H,H11I), C119(H11J,H11K,H11L),
 C123(H12D,H12E,H12F), C125(H12G,H12H,H12I), C1(H1A,H1B,H1C), C6(H6A,H6B,H6C),
 C1A(H1AA,H1AB,H1AC), C114(H11M,H11N,H11O), C108(H10P,H10Q,H10R), C127(H12J,
 H12K,H12L), C0AB(H0AA,H0AB,H0AC)
;
_olex2_submission_special_instructions 'No special instructions were received'

loop_
_space_group_symop_operation_xyz
'x, y, z'
'-x, -y, -z'

loop_
_atom_site_label
_atom_site_type_symbol
_atom_site_fract_x
_atom_site_fract_y
_atom_site_fract_z
_atom_site_U_iso_or_equiv
_atom_site_adp_type
_atom_site_occupancy
_atom_site_site_symmetry_order
_atom_site_calc_flag
_atom_site_refinement_flags_posn
_atom_site_refinement_flags_adp
_atom_site_refinement_flags_occupancy
_atom_site_disorder_assembly
_atom_site_disorder_group
P1 P 0.80304(3) 0.95966(3) 0.35703(3) 0.01378(11) Uani 1 1 d . U . . .
P3 P 0.74329(3) 1.07290(3) 0.37194(3) 0.01508(11) Uani 1 1 d . . . . .
O1 O 0.83946(9) 0.92712(8) 0.42886(8) 0.0157(3) Uani 1 1 d . . . . .
C0AA C 0.88720(11) 0.92295(10) 0.28107(11) 0.0099(3) Uani 1 1 d . U . . .
C3 C 0.74341(11) 0.90725(10) 0.35730(11) 0.0103(3) Uani 1 1 d . U . . .
C14 C 0.80339(13) 1.06381(11) 0.43764(12) 0.0145(4) Uani 1 1 d . U . . .
C15 C 0.59878(13) 1.09480(12) 0.68610(13) 0.0177(4) Uani 1 1 d . U . . .
H15 H 0.5706 1.1096 0.6503 0.021 Uiso 1 1 calc R . . . .
C16 C 0.89310(13) 1.08233(12) 0.39418(12) 0.0167(4) Uani 1 1 d . U . . .
C17 C 0.76459(13) 0.89810(12) 0.61153(12) 0.0173(4) Uani 1 1 d . U . . .
C18 C 0.73605(13) 1.05038(12) 0.57624(12) 0.0153(4) Uani 1 1 d . U . . .
C19 C 0.97589(14) 1.00281(13) 0.16909(13) 0.0193(4) Uani 1 1 d . U . . .
C20 C 0.51693(14) 0.90102(13) 0.49242(13) 0.0214(4) Uani 1 1 d . U . . .
H20 H 0.4851 0.8782 0.5445 0.026 Uiso 1 1 calc R . . . .
C23 C 0.89871(14) 1.04712(13) 0.14747(13) 0.0221(4) Uani 1 1 d . U . . .
H23 H 0.8466 1.0503 0.1981 0.026 Uiso 1 1 calc R . . . .
C24 C 1.03928(14) 0.90357(12) 0.25713(13) 0.0194(4) Uani 1 1 d . U . . .
C25 C 0.77127(13) 0.97182(11) 0.55673(12) 0.0151(4) Uani 1 1 d . U . . .
C28 C 0.51912(14) 0.98178(13) 0.36895(14) 0.0217(4) Uani 1 1 d . U . . .
H28 H 0.4889 1.0131 0.3363 0.026 Uiso 1 1 calc R . . . .
C29 C 0.69860(14) 0.89144(13) 0.68686(13) 0.0198(4) Uani 1 1 d . U . . .
H29 H 0.6550 0.9355 0.7036 0.024 Uiso 1 1 calc R . . . .
C30 C 0.75112(13) 1.10397(12) 0.50893(12) 0.0151(4) Uani 1 1 d . U . . .
C31 C 0.68034(15) 1.05584(13) 0.79051(13) 0.0204(4) Uani 1 1 d . U . . .
H31 H 0.7086 1.0436 0.8259 0.024 Uiso 1 1 calc R . . . .
C32 C 0.60649(14) 0.88602(12) 0.46527(13) 0.0185(4) Uani 1 1 d . U . . .
C33 C 1.11882(14) 0.92237(14) 0.20860(14) 0.0241(5) Uani 1 1 d . U . . .
H33 H 1.1676 0.8959 0.2216 0.029 Uiso 1 1 calc R . . . .
C35 C 0.96899(13) 0.94459(12) 0.23604(12) 0.0170(4) Uani 1 1 d . U . . .
C36 C 0.72811(14) 1.04565(12) 0.71196(12) 0.0177(4) Uani 1 1 d . U . . .
H36 H 0.7886 1.0253 0.6944 0.021 Uiso 1 1 calc R . . . .
C38 C 0.60836(14) 0.97039(13) 0.33920(13) 0.0195(4) Uani 1 1 d . U . . .
C39 C 0.80829(12) 0.98165(11) 0.47698(12) 0.0152(4) Uani 1 1 d . U . . .
C43 C 0.73167(13) 1.18774(12) 0.50196(12) 0.0173(4) Uani 1 1 d . U . . .
C44 C 0.68757(13) 1.06519(11) 0.65906(12) 0.0158(4) Uani 1 1 d . U . . .
C47 C 0.55128(14) 1.10283(12) 0.76489(13) 0.0202(4) Uani 1 1 d . U . . .
H47 H 0.4905 1.1216 0.7830 0.024 Uiso 1 1 calc R . . . .
C48 C 0.47356(14) 0.94851(13) 0.44495(14) 0.0223(4) Uani 1 1 d . U . . .
H48 H 0.4125 0.9582 0.4646 0.027 Uiso 1 1 calc R . . . .
C52 C 0.59171(15) 1.08376(13) 0.81731(13) 0.0217(4) Uani 1 1 d . U . . .
H52 H 0.5591 1.0897 0.8711 0.026 Uiso 1 1 calc R . . . .
C57 C 0.65611(15) 1.00720(14) 0.25458(14) 0.0245(5) Uani 1 1 d . U . . .
H57 H 0.7182 0.9967 0.2459 0.029 Uiso 1 1 calc R . . . .
C59 C 1.05706(15) 1.01855(14) 0.12274(13) 0.0233(4) Uani 1 1 d . U . . .
H59 H 1.0642 1.0573 0.0769 0.028 Uiso 1 1 calc R . . . .
C60 C 0.92906(16) 1.10703(14) 0.31353(13) 0.0252(5) Uani 1 1 d . U . . .
H60 H 0.8970 1.1151 0.2822 0.030 Uiso 1 1 calc R . . . .
C61 C 0.79162(15) 0.85394(13) 0.30427(14) 0.0240(5) Uani 1 1 d . U . . .
H61 H 0.7692 0.8169 0.2992 0.029 Uiso 1 1 calc R . . . .
C63 C 0.94176(15) 1.07173(14) 0.43848(14) 0.0249(5) Uani 1 1 d . U . . .
H63 H 0.9183 1.0548 0.4942 0.030 Uiso 1 1 calc R . . . .
C65 C 0.82693(14) 0.83130(13) 0.58864(14) 0.0226(4) Uani 1 1 d . U . . .
H65 H 0.8723 0.8343 0.5377 0.027 Uiso 1 1 calc R . . . .
C67 C 0.65034(13) 0.92298(12) 0.38880(13) 0.0175(4) Uani 1 1 d . U . . .
C68 C 1.12760(15) 0.97849(15) 0.14248(14) 0.0264(5) Uani 1 1 d . U . . .
H68 H 1.1824 0.9900 0.1100 0.032 Uiso 1 1 calc R . . . .
C71 C 0.71678(16) 1.23605(13) 0.43587(13) 0.0234(4) Uani 1 1 d . U . . .
H71 H 0.7217 1.2142 0.3946 0.028 Uiso 1 1 calc R . . . .
C72 C 0.87165(14) 0.86244(13) 0.26287(14) 0.0228(4) Uani 1 1 d . U . . .
H72 H 0.9139 0.8314 0.2251 0.027 Uiso 1 1 calc R . . . .
C74 C 1.03277(15) 0.84049(13) 0.32890(14) 0.0247(5) Uani 1 1 d . U . . .
H74 H 0.9720 0.8343 0.3549 0.030 Uiso 1 1 calc R . . . .
C75 C 1.05937(16) 1.10990(15) 0.32153(15) 0.0296(5) Uani 1 1 d . U . . .
H75 H 1.1156 1.1194 0.2968 0.036 Uiso 1 1 calc R . . . .
C78 C 0.75816(17) 0.75590(14) 0.71417(16) 0.0303(5) Uani 1 1 d . U . . .
H78 H 0.7563 0.7080 0.7491 0.036 Uiso 1 1 calc R . . . .
C79 C 0.69599(16) 0.82103(13) 0.73752(14) 0.0256(5) Uani 1 1 d . U . . .
H79 H 0.6510 0.8177 0.7887 0.031 Uiso 1 1 calc R . . . .
C80 C 0.72750(15) 1.22258(13) 0.55982(13) 0.0225(4) Uani 1 1 d . U . . .
H80 H 0.7391 1.1914 0.6046 0.027 Uiso 1 1 calc R . . . .
C85 C 0.65497(15) 0.83073(14) 0.51534(14) 0.0254(5) Uani 1 1 d . U . . .
H85 H 0.7035 0.8523 0.5068 0.030 Uiso 1 1 calc R . . . .
C91 C 0.69503(18) 1.31531(14) 0.42961(15) 0.0309(5) Uani 1 1 d . U . . .
H91 H 0.6839 1.3469 0.3848 0.037 Uiso 1 1 calc R . . . .
C92 C 0.90443(18) 1.12908(15) 0.10495(15) 0.0319(5) Uani 1 1 d . U . . .
H92A H 0.9162 1.1547 0.1358 0.048 Uiso 1 1 calc GR . . . .
H92B H 0.8497 1.1571 0.0995 0.048 Uiso 1 1 calc GR . . . .
H92C H 0.9510 1.1281 0.0523 0.048 Uiso 1 1 calc GR . . . .
C94 C 1.02385(16) 1.08552(15) 0.40225(16) 0.0303(5) Uani 1 1 d . U . . .
H94 H 1.0560 1.0781 0.4334 0.036 Uiso 1 1 calc R . . . .
C96 C 0.70678(17) 1.30185(14) 0.55287(14) 0.0286(5) Uani 1 1 d . U . . .
H96 H 0.7044 1.3242 0.5927 0.034 Uiso 1 1 calc R . . . .
C97 C 0.82355(16) 0.76137(14) 0.63878(16) 0.0307(5) Uani 1 1 d . U . . .
H97 H 0.8660 0.7168 0.6218 0.037 Uiso 1 1 calc R . . . .
C98 C 0.68947(18) 1.34867(14) 0.48813(15) 0.0311(5) Uani 1 1 d . U . . .
H98 H 0.6740 1.4029 0.4840 0.037 Uiso 1 1 calc R . . . .
C99 C 0.60042(18) 0.81963(15) 0.60364(15) 0.0331(6) Uani 1 1 d . U . . .
H99A H 0.5712 0.8698 0.6201 0.050 Uiso 1 1 calc GR . . . .
H99B H 0.6375 0.7905 0.6329 0.050 Uiso 1 1 calc GR . . . .
H99C H 0.5574 0.7915 0.6149 0.050 Uiso 1 1 calc GR . . . .
C101 C 1.01204(17) 1.12026(17) 0.27743(15) 0.0327(5) Uani 1 1 d . U . . .
H101 H 1.0361 1.1366 0.2217 0.039 Uiso 1 1 calc R . . . .
C102 C 1.05243(18) 0.86281(18) 0.38905(16) 0.0359(6) Uani 1 1 d . U . . .
H10A H 1.1120 0.8686 0.3652 0.054 Uiso 1 1 calc GR . . . .
H10B H 1.0447 0.8227 0.4363 0.054 Uiso 1 1 calc GR . . . .
H10C H 1.0131 0.9114 0.4041 0.054 Uiso 1 1 calc GR . . . .
C107 C 0.65113(19) 0.97079(18) 0.19496(16) 0.0359(6) Uani 1 1 d . U . . .
H10D H 0.6745 0.9153 0.2041 0.054 Uiso 1 1 calc GR . . . .
H10E H 0.6848 0.9929 0.1409 0.054 Uiso 1 1 calc GR . . . .
H10F H 0.5909 0.9809 0.2017 0.054 Uiso 1 1 calc GR . . . .
C109 C 0.62244(19) 1.09397(16) 0.24018(17) 0.0357(6) Uani 1 1 d . U . . .
H10G H 0.5622 1.1058 0.2464 0.054 Uiso 1 1 calc GR . . . .
H10H H 0.6571 1.1156 0.1863 0.054 Uiso 1 1 calc GR . . . .
H10I H 0.6264 1.1162 0.2786 0.054 Uiso 1 1 calc GR . . . .
C110 C 0.88478(17) 1.00538(17) 0.09764(15) 0.0321(5) Uani 1 1 d . U . . .
H11A H 0.9354 1.0004 0.0479 0.048 Uiso 1 1 calc GR . . . .
H11B H 0.8338 1.0348 0.0860 0.048 Uiso 1 1 calc GR . . . .
H11C H 0.8763 0.9543 0.1272 0.048 Uiso 1 1 calc GR . . . .
C113 C 0.6941(2) 0.75265(19) 0.4889(2) 0.0535(9) Uani 1 1 d . U . . .
H11D H 0.6478 0.7284 0.5000 0.080 Uiso 1 1 calc GR . . . .
H11E H 0.7303 0.7200 0.5180 0.080 Uiso 1 1 calc GR . . . .
H11F H 0.7293 0.7594 0.4319 0.080 Uiso 1 1 calc GR . . . .
C121 C 1.0918(2) 0.76350(16) 0.30512(19) 0.0461(8) Uani 1 1 d . U . . .
H12A H 1.0781 0.7507 0.2666 0.069 Uiso 1 1 calc GR . . . .
H12B H 1.0830 0.7233 0.3522 0.069 Uiso 1 1 calc GR . . . .
H12C H 1.1521 0.7674 0.2813 0.069 Uiso 1 1 calc GR . . . .
P2 P 0.70242(3) 0.63728(3) 0.05575(3) 0.01437(11) Uani 1 1 d . U . . .
P4 P 0.77782(3) 0.62320(3) -0.06065(3) 0.01663(11) Uani 1 1 d . . . . .
O2 O 0.64877(9) 0.56858(8) 0.09019(8) 0.0154(3) Uani 1 1 d . . . . .
C4 C 0.62443(11) 0.71168(10) 0.09337(11) 0.0087(3) Uani 1 1 d . U . . .
C5 C 0.68421(13) 0.39163(11) 0.12621(12) 0.0162(4) Uani 1 1 d . U . . .
C7 C 0.79561(14) 0.34101(11) -0.04738(12) 0.0166(4) Uani 1 1 d . U . . .
C8 C 0.75368(12) 0.63530(11) 0.11115(12) 0.0134(3) Uani 1 1 d . U . . .
C9 C 0.76342(13) 0.48475(12) -0.08863(12) 0.0169(4) Uani 1 1 d . U . . .
C10 C 0.56481(13) 0.76289(11) 0.05870(12) 0.0164(4) Uani 1 1 d . U . . .
C11 C 0.63459(13) 0.59401(11) -0.07626(12) 0.0156(4) Uani 1 1 d . U . . .
C12 C 0.70522(13) 0.44254(11) 0.04832(12) 0.0155(4) Uani 1 1 d . U . . .
C13 C 0.71136(13) 0.55552(11) -0.05066(12) 0.0149(4) Uani 1 1 d . U . . .
C21 C 0.68302(13) 0.52006(11) 0.03519(12) 0.0144(4) Uani 1 1 d . U . . .
C22 C 0.75585(13) 0.42100(11) -0.03174(12) 0.0159(4) Uani 1 1 d . U . . .
C26 C 0.61004(13) 0.67313(12) -0.09917(12) 0.0172(4) Uani 1 1 d . U . . .
H26 H 0.6420 0.7056 -0.1002 0.021 Uiso 1 1 calc R . . . .
C27 C 0.88482(14) 0.31880(13) -0.08557(13) 0.0220(4) Uani 1 1 d . U . . .
H27 H 0.9192 0.3547 -0.1014 0.026 Uiso 1 1 calc R . . . .
C34 C 0.48363(14) 0.74827(12) 0.08333(13) 0.0186(4) Uani 1 1 d . U . . .
C37 C 0.84344(14) 0.59944(13) 0.09741(14) 0.0202(4) Uani 1 1 d . U . . .
C40 C 0.53911(14) 0.70489(12) -0.12048(13) 0.0203(4) Uani 1 1 d . U . . .
H40 H 0.5232 0.7588 -0.1360 0.024 Uiso 1 1 calc R . . . .
C41 C 0.74639(15) 0.28754(12) -0.02509(14) 0.0207(4) Uani 1 1 d . U . . .
H41 H 0.6855 0.3017 0.0014 0.025 Uiso 1 1 calc R . . . .
C42 C 0.80207(14) 0.48796(12) -0.17556(13) 0.0202(4) Uani 1 1 d . U . . .
C45 C 0.73377(15) 0.31697(12) 0.13805(13) 0.0204(4) Uani 1 1 d . U . . .
H45 H 0.7850 0.2992 0.0956 0.025 Uiso 1 1 calc R . . . .
C46 C 0.61114(14) 0.41669(12) 0.19129(13) 0.0187(4) Uani 1 1 d . U . . .
H46 H 0.5774 0.4675 0.1854 0.022 Uiso 1 1 calc R . . . .
C49 C 0.70513(15) 0.68610(13) 0.16633(14) 0.0230(4) Uani 1 1 d . U . . .
H49 H 0.7219 0.6896 0.2058 0.028 Uiso 1 1 calc R . . . .
C50 C 0.49155(14) 0.65834(13) -0.11916(13) 0.0208(4) Uani 1 1 d . U . . .
H50 H 0.4433 0.6800 -0.1339 0.025 Uiso 1 1 calc R . . . .
C51 C 0.42863(15) 0.79840(13) 0.04680(15) 0.0241(5) Uani 1 1 d . U . . .
H51 H 0.3733 0.7897 0.0620 0.029 Uiso 1 1 calc R . . . .
C53 C 0.58945(14) 0.82766(12) 0.00260(13) 0.0190(4) Uani 1 1 d . U . . .
C54 C 0.45337(14) 0.68220(12) 0.14777(13) 0.0207(4) Uani 1 1 d . U . . .
H54 H 0.5011 0.6531 0.1664 0.025 Uiso 1 1 calc R . . . .
C55 C 0.87444(16) 0.19186(13) -0.07893(15) 0.0266(5) Uani 1 1 d . U . . .
H55 H 0.9012 0.1412 -0.0898 0.032 Uiso 1 1 calc R . . . .
C56 C 0.58590(14) 0.54774(12) -0.07519(13) 0.0185(4) Uani 1 1 d . U . . .
H56 H 0.6016 0.4937 -0.0600 0.022 Uiso 1 1 calc R . . . .
C58 C 0.58711(15) 0.36846(13) 0.26435(13) 0.0228(4) Uani 1 1 d . U . . .
H58 H 0.5374 0.3865 0.3078 0.027 Uiso 1 1 calc R . . . .
C62 C 0.63330(14) 0.72829(12) 0.15634(13) 0.0202(4) Uani 1 1 d . U . . .
H62 H 0.5926 0.7654 0.1880 0.024 Uiso 1 1 calc R . . . .
C64 C 0.51528(15) 0.57966(13) -0.09602(14) 0.0216(4) Uani 1 1 d . U . . .
H64 H 0.4827 0.5474 -0.0945 0.026 Uiso 1 1 calc R . . . .
C66 C 0.63534(16) 0.29416(13) 0.27395(14) 0.0247(5) Uani 1 1 d . U . . .
H66 H 0.6181 0.2608 0.3235 0.030 Uiso 1 1 calc R . . . .
C69 C 0.45281(16) 0.86013(13) -0.01075(15) 0.0262(5) Uani 1 1 d . U . . .
H69 H 0.4149 0.8926 -0.0357 0.031 Uiso 1 1 calc R . . . .
C70 C 0.67303(15) 0.84906(12) -0.01731(14) 0.0215(4) Uani 1 1 d . U . . .
H70 H 0.7053 0.8080 0.0128 0.026 Uiso 1 1 calc R . . . .
C73 C 0.70891(16) 0.26887(13) 0.21076(14) 0.0247(5) Uani 1 1 d . U . . .
H73 H 0.7426 0.2182 0.2173 0.030 Uiso 1 1 calc R . . . .
C76 C 0.78838(15) 0.43908(13) -0.20982(14) 0.0242(4) Uani 1 1 d . U . . .
H76 H 0.7543 0.4029 -0.1767 0.029 Uiso 1 1 calc R . . . .
C77 C 0.82371(18) 0.44254(15) -0.29132(15) 0.0322(5) Uani 1 1 d . U . . .
H77 H 0.8136 0.4091 -0.3136 0.039 Uiso 1 1 calc R . . . .
C81 C 0.73102(16) 0.85432(14) -0.10560(15) 0.0278(5) Uani 1 1 d . U . . .
H81A H 0.7473 0.8042 -0.1211 0.042 Uiso 1 1 calc GR . . . .
H81B H 0.7830 0.8697 -0.1155 0.042 Uiso 1 1 calc GR . . . .
H81C H 0.6998 0.8924 -0.1367 0.042 Uiso 1 1 calc GR . . . .
C82 C 0.53237(15) 0.87508(13) -0.03233(14) 0.0233(4) Uani 1 1 d . U . . .
H82 H 0.5481 0.9183 -0.0715 0.028 Uiso 1 1 calc R . . . .
C83 C 1.01344(15) 0.53436(15) 0.07569(16) 0.0297(5) Uani 1 1 d . U . . .
H83 H 1.0721 0.5118 0.0682 0.036 Uiso 1 1 calc R . . . .
C84 C 0.78587(16) 0.21349(13) -0.04135(15) 0.0249(5) Uani 1 1 d . U . . .
H84 H 0.7518 0.1776 -0.0265 0.030 Uiso 1 1 calc R . . . .
C86 C 0.65318(17) 0.92467(14) 0.01059(15) 0.0296(5) Uani 1 1 d . U . . .
H86A H 0.6237 0.9664 -0.0197 0.044 Uiso 1 1 calc GR . . . .
H86B H 0.7071 0.9356 0.0021 0.044 Uiso 1 1 calc GR . . . .
H86C H 0.6160 0.9202 0.0671 0.044 Uiso 1 1 calc GR . . . .
C87 C 0.92378(16) 0.24443(14) -0.10064(15) 0.0277(5) Uani 1 1 d . U . . .
H87 H 0.9847 0.2296 -0.1260 0.033 Uiso 1 1 calc R . . . .
C88 C 0.90657(16) 0.63804(14) 0.04080(16) 0.0288(5) Uani 1 1 d . U . . .
C89 C 0.85218(17) 0.54063(14) -0.22587(14) 0.0285(5) Uani 1 1 d . U . . .
H89 H 0.8620 0.5747 -0.2041 0.034 Uiso 1 1 calc R . . . .
C90 C 0.86325(15) 0.52940(14) 0.14353(15) 0.0269(5) Uani 1 1 d . U . . .
C93 C 0.99208(16) 0.60334(15) 0.03059(17) 0.0309(5) Uani 1 1 d . U . . .
H93 H 1.0364 0.6279 -0.0083 0.037 Uiso 1 1 calc R . . . .
C95 C 0.8738(2) 0.49486(16) -0.34023(16) 0.0381(6) Uani 1 1 d . U . . .
H95 H 0.8982 0.4972 -0.3961 0.046 Uiso 1 1 calc R . . . .
C100 C 0.43343(17) 0.62716(15) 0.11654(16) 0.0299(5) Uani 1 1 d . U . . .
H10J H 0.3851 0.6538 0.0999 0.045 Uiso 1 1 calc GR . . . .
H10K H 0.4181 0.5833 0.1585 0.045 Uiso 1 1 calc GR . . . .
H10L H 0.4843 0.6090 0.0712 0.045 Uiso 1 1 calc GR . . . .
C103 C 0.88565(19) 0.71582(17) -0.0083(2) 0.0462(7) Uani 1 1 d . U . . .
H103 H 0.8268 0.7227 -0.0068 0.055 Uiso 1 1 calc R . . . .
C104 C 0.95003(16) 0.49786(15) 0.13174(17) 0.0330(5) Uani 1 1 d . U . . .
H104 H 0.9654 0.4503 0.1631 0.040 Uiso 1 1 calc R . . . .
C105 C 0.37467(18) 0.71155(16) 0.21896(17) 0.0364(6) Uani 1 1 d . U . . .
H10M H 0.3896 0.7444 0.2401 0.055 Uiso 1 1 calc GR . . . .
H10N H 0.3570 0.6679 0.2602 0.055 Uiso 1 1 calc GR . . . .
H10O H 0.3272 0.7411 0.2020 0.055 Uiso 1 1 calc GR . . . .
C111 C 0.8213(2) 0.40257(19) 0.20802(19) 0.0450(7) Uani 1 1 d . U . . .
H11G H 0.8430 0.3926 0.1540 0.067 Uiso 1 1 calc GR . . . .
H11H H 0.7715 0.3798 0.2419 0.067 Uiso 1 1 calc GR . . . .
H11I H 0.8667 0.3799 0.2290 0.067 Uiso 1 1 calc GR . . . .
C112 C 0.88787(19) 0.54368(15) -0.30741(16) 0.0378(6) Uani 1 1 d . U . . .
H112 H 0.9222 0.5795 -0.3409 0.045 Uiso 1 1 calc R . . . .
C118 C 0.79444(18) 0.48825(17) 0.20673(17) 0.0391(6) Uani 1 1 d . U . . .
H118 H 0.7417 0.5085 0.1940 0.047 Uiso 1 1 calc R . . . .
C119 C 0.8809(2) 0.77904(19) 0.0300(3) 0.0703(12) Uani 1 1 d . U . . .
H11J H 0.8403 0.7732 0.0854 0.105 Uiso 1 1 calc GR . . . .
H11K H 0.8612 0.8292 0.0014 0.105 Uiso 1 1 calc GR . . . .
H11L H 0.9381 0.7754 0.0278 0.105 Uiso 1 1 calc GR . . . .
C123 C 0.7705(2) 0.5055(2) 0.28864(19) 0.0537(9) Uani 1 1 d . U . . .
H12D H 0.8214 0.4872 0.3022 0.081 Uiso 1 1 calc GR . . . .
H12E H 0.7252 0.4794 0.3283 0.081 Uiso 1 1 calc GR . . . .
H12F H 0.7495 0.5609 0.2878 0.081 Uiso 1 1 calc GR . . . .
C125 C 0.9468(3) 0.7222(3) -0.0945(3) 0.0747(13) Uani 1 1 d . U . . .
H12G H 1.0042 0.7206 -0.0987 0.112 Uiso 1 1 calc GR . . . .
H12H H 0.9257 0.7707 -0.1244 0.112 Uiso 1 1 calc GR . . . .
H12I H 0.9499 0.6793 -0.1161 0.112 Uiso 1 1 calc GR . . . .
N2 N 1.1377(4) 0.2990(3) -0.2212(3) 0.0837(16) Uiso 0.760(5) 1 d . . P A 1
C1 C 1.0522(5) 0.3926(4) -0.2901(4) 0.091(2) Uiso 0.760(5) 1 d . U P A 1
H1A H 1.0815 0.3940 -0.3475 0.136 Uiso 0.760(5) 1 calc GR . P A 1
H1B H 1.0380 0.4442 -0.2785 0.136 Uiso 0.760(5) 1 calc GR . P A 1
H1C H 0.9992 0.3748 -0.2704 0.136 Uiso 0.760(5) 1 calc GR . P A 1
C2 C 1.1059(3) 0.3430(3) -0.2531(3) 0.0497(11) Uiso 0.760(5) 1 d . U P A 1
N0AA N 1.0878(9) 0.6028(8) -0.4924(8) 0.267(5) Uiso 1 1 d . . . . .
C1B C 1.1596(7) 0.5377(6) -0.4921(6) 0.162(3) Uiso 1 1 d . U . . .
C6 C 1.2331(7) 0.4676(6) -0.4792(6) 0.177(4) Uiso 1 1 d . U . . .
H6A H 1.2888 0.4750 -0.5209 0.266 Uiso 1 1 calc GR . . . .
H6B H 1.2224 0.4203 -0.4814 0.266 Uiso 1 1 calc GR . . . .
H6C H 1.2339 0.4639 -0.4273 0.266 Uiso 1 1 calc GR . . . .
N1C N 0.9847(7) 0.6495(6) 0.7325(6) 0.207(4) Uiso 1 1 d . . . . .
C1C C 1.0334(4) 0.6798(4) 0.6646(4) 0.0990(16) Uiso 1 1 d . U . . .
C1A C 1.0754(3) 0.7171(3) 0.6013(3) 0.0492(13) Uiso 0.748(9) 1 d . U P B 1
H1AA H 1.0892 0.6925 0.5570 0.074 Uiso 1 1 calc GR . . . .
H1AB H 1.1290 0.7187 0.6033 0.074 Uiso 1 1 calc GR . . . .
H1AC H 1.0412 0.7695 0.5939 0.074 Uiso 1 1 calc GR . . . .
C1D C 1.0670(9) 0.6629(8) 0.5587(9) 0.051(4) Uiso 0.252(9) 1 d . U P B 2
N116 N 0.3782(2) 0.5070(2) 0.3151(2) 0.0641(9) Uani 1 1 d . . . . .
C114 C 0.3398(2) 0.39338(17) 0.29762(18) 0.0441(7) Uani 1 1 d . U . . .
H11M H 0.3258 0.4079 0.2505 0.066 Uiso 1 1 calc GR . . . .
H11N H 0.2900 0.3796 0.3444 0.066 Uiso 1 1 calc GR . . . .
H11O H 0.3893 0.3493 0.2912 0.066 Uiso 1 1 calc GR . . . .
C117 C 0.3608(2) 0.4573(2) 0.30772(19) 0.0442(7) Uani 1 1 d . U . . .
N106 N 0.6276(2) 0.7778(2) 0.31317(18) 0.0586(8) Uani 1 1 d . . . . .
C108 C 0.5011(2) 0.73616(18) 0.4377(2) 0.0461(7) Uani 1 1 d . U . . .
H10P H 0.4579 0.7320 0.4214 0.069 Uiso 1 1 calc GR . . . .
H10Q H 0.4753 0.7745 0.4725 0.069 Uiso 1 1 calc GR . . . .
H10R H 0.5217 0.6864 0.4662 0.069 Uiso 1 1 calc GR . . . .
C115 C 0.57277(19) 0.75918(17) 0.36819(19) 0.0376(6) Uani 1 1 d . U . . .
N126 N 0.4623(4) 0.4480(2) 0.4642(3) 0.1002(16) Uani 1 1 d . . . . .
C122 C 0.4889(3) 0.4952(2) 0.4138(3) 0.0640(11) Uani 1 1 d . U . . .
C127 C 0.5215(3) 0.5562(3) 0.3502(3) 0.0722(12) Uani 1 1 d . U . . .
H12J H 0.5616 0.5347 0.3021 0.108 Uiso 1 1 calc GR . . . .
H12K H 0.5516 0.5804 0.3658 0.108 Uiso 1 1 calc GR . . . .
H12L H 0.4733 0.5946 0.3397 0.108 Uiso 1 1 calc GR . . . .
N2A N 1.1045(6) 0.3454(6) -0.3696(6) 0.036(2) Uiso 0.240(5) 1 d . . P A 2
C0AB C 1.0890(11) 0.3274(10) -0.4760(10) 0.059(4) Uiso 0.240(5) 1 d . U P A 2
H0AA H 1.1428 0.3418 -0.5149 0.089 Uiso 0.240(5) 1 calc GR . P A 2
H0AB H 1.0472 0.3418 -0.5009 0.089 Uiso 0.240(5) 1 calc GR . P A 2
H0AC H 1.1003 0.2719 -0.4573 0.089 Uiso 0.240(5) 1 calc GR . P A 2
C2A C 1.0568(9) 0.3643(8) -0.4141(8) 0.046(2) Uiso 0.240(5) 1 d . U P A 2

loop_
_atom_site_aniso_label
_atom_site_aniso_U_11
_atom_site_aniso_U_22
_atom_site_aniso_U_33
_atom_site_aniso_U_23
_atom_site_aniso_U_13
_atom_site_aniso_U_12
P1 0.0113(2) 0.0143(2) 0.0144(2) -0.00385(18) -0.00265(18) -0.00326(18)
P3 0.0155(2) 0.0143(2) 0.0155(2) -0.00279(19) -0.0068(2) -0.00208(18)
O1 0.0146(7) 0.0144(7) 0.0155(7) -0.0035(5) -0.0042(6) -0.0015(5)
C0AA 0.0060(7) 0.0110(8) 0.0121(8) -0.0045(6) 0.0000(6) -0.0042(6)
C3 0.0067(8) 0.0117(8) 0.0115(8) -0.0070(6) 0.0005(6) -0.0020(6)
C14 0.0149(9) 0.0148(9) 0.0135(9) -0.0014(7) -0.0056(7) -0.0039(7)
C15 0.0182(9) 0.0161(9) 0.0193(9) -0.0019(7) -0.0080(8) -0.0046(7)
C16 0.0160(9) 0.0160(9) 0.0164(9) -0.0024(7) -0.0033(7) -0.0063(7)
C17 0.0177(9) 0.0172(9) 0.0184(9) 0.0020(7) -0.0093(8) -0.0069(7)
C18 0.0146(8) 0.0164(9) 0.0152(9) -0.0014(7) -0.0066(7) -0.0038(7)
C19 0.0181(9) 0.0221(10) 0.0170(9) -0.0065(8) -0.0038(8) -0.0053(8)
C20 0.0180(10) 0.0252(10) 0.0212(10) -0.0068(8) -0.0032(8) -0.0091(8)
C23 0.0188(10) 0.0287(11) 0.0151(10) -0.0032(8) -0.0041(8) -0.0049(8)
C24 0.0162(9) 0.0208(10) 0.0193(10) -0.0061(8) -0.0037(8) -0.0041(8)
C25 0.0130(8) 0.0155(9) 0.0157(9) -0.0008(7) -0.0054(7) -0.0037(7)
C28 0.0190(10) 0.0234(10) 0.0258(11) -0.0059(8) -0.0103(8) -0.0050(8)
C29 0.0218(10) 0.0190(9) 0.0185(10) -0.0003(8) -0.0081(8) -0.0069(8)
C30 0.0138(8) 0.0174(9) 0.0145(9) -0.0025(7) -0.0058(7) -0.0040(7)
C31 0.0253(10) 0.0209(10) 0.0177(10) -0.0013(8) -0.0102(8) -0.0080(8)
C32 0.0177(9) 0.0199(9) 0.0203(10) -0.0057(8) -0.0068(8) -0.0060(8)
C33 0.0157(10) 0.0301(11) 0.0258(11) -0.0052(9) -0.0068(8) -0.0059(8)
C35 0.0126(9) 0.0204(9) 0.0170(9) -0.0067(7) -0.0010(7) -0.0061(7)
C36 0.0168(9) 0.0191(9) 0.0165(9) -0.0005(7) -0.0064(8) -0.0055(7)
C38 0.0190(10) 0.0219(10) 0.0203(10) -0.0064(8) -0.0055(8) -0.0085(8)
C39 0.0122(8) 0.0150(9) 0.0170(9) -0.0024(7) -0.0045(7) -0.0031(7)
C43 0.0172(9) 0.0155(9) 0.0165(9) -0.0021(7) -0.0038(7) -0.0048(7)
C44 0.0170(9) 0.0134(8) 0.0148(9) -0.0005(7) -0.0043(7) -0.0052(7)
C47 0.0159(9) 0.0176(10) 0.0241(10) -0.0067(8) -0.0034(8) -0.0035(8)
C48 0.0143(9) 0.0273(11) 0.0270(11) -0.0104(9) -0.0051(8) -0.0058(8)
C52 0.0248(11) 0.0199(10) 0.0177(10) -0.0065(8) -0.0015(8) -0.0083(8)
C57 0.0212(10) 0.0333(12) 0.0205(10) -0.0017(9) -0.0073(9) -0.0117(9)
C59 0.0227(10) 0.0268(11) 0.0184(10) -0.0023(8) -0.0031(8) -0.0115(9)
C60 0.0270(11) 0.0344(12) 0.0173(10) -0.0014(9) -0.0062(8) -0.0169(9)
C61 0.0208(10) 0.0228(10) 0.0279(11) -0.0141(9) -0.0014(9) -0.0074(8)
C63 0.0204(10) 0.0299(11) 0.0218(10) 0.0048(9) -0.0089(8) -0.0096(9)
C65 0.0194(10) 0.0200(10) 0.0234(11) 0.0002(8) -0.0062(8) -0.0046(8)
C67 0.0127(9) 0.0194(9) 0.0216(10) -0.0082(8) -0.0039(7) -0.0051(7)
C68 0.0181(10) 0.0345(12) 0.0252(11) -0.0048(9) -0.0025(9) -0.0130(9)
C71 0.0323(11) 0.0184(10) 0.0183(10) -0.0020(8) -0.0099(9) -0.0051(8)
C72 0.0186(10) 0.0222(10) 0.0260(11) -0.0134(8) -0.0012(8) -0.0052(8)
C74 0.0180(10) 0.0232(11) 0.0235(11) -0.0021(9) -0.0043(8) -0.0001(8)
C75 0.0195(11) 0.0348(13) 0.0316(12) -0.0029(10) -0.0035(9) -0.0141(9)
C78 0.0354(13) 0.0201(11) 0.0310(12) 0.0096(9) -0.0145(10) -0.0108(9)
C79 0.0311(12) 0.0238(11) 0.0202(10) 0.0036(9) -0.0083(9) -0.0129(9)
C80 0.0281(11) 0.0202(10) 0.0186(10) -0.0020(8) -0.0075(8) -0.0081(8)
C85 0.0204(10) 0.0312(12) 0.0252(11) 0.0002(9) -0.0100(9) -0.0095(9)
C91 0.0446(14) 0.0190(11) 0.0240(11) 0.0012(9) -0.0134(10) -0.0051(10)
C92 0.0346(13) 0.0309(13) 0.0266(12) 0.0010(10) -0.0148(11) -0.0040(10)
C94 0.0208(11) 0.0375(13) 0.0334(13) 0.0037(10) -0.0144(10) -0.0105(10)
C96 0.0406(13) 0.0211(11) 0.0217(11) -0.0055(9) -0.0058(10) -0.0115(10)
C97 0.0278(12) 0.0201(11) 0.0358(13) 0.0022(9) -0.0115(10) -0.0023(9)
C98 0.0427(14) 0.0154(10) 0.0284(12) -0.0019(9) -0.0085(11) -0.0073(10)
C99 0.0410(14) 0.0286(13) 0.0251(12) 0.0008(10) -0.0125(11) -0.0076(11)
C101 0.0307(12) 0.0461(14) 0.0207(11) -0.0025(10) -0.0013(9) -0.0233(11)
C102 0.0317(13) 0.0481(16) 0.0275(13) 0.0009(11) -0.0156(11) -0.0091(12)
C107 0.0383(14) 0.0500(16) 0.0235(12) -0.0079(11) -0.0079(11) -0.0196(12)
C109 0.0416(15) 0.0362(14) 0.0306(13) 0.0059(11) -0.0157(12) -0.0184(12)
C110 0.0254(12) 0.0483(15) 0.0271(12) -0.0103(11) -0.0093(10) -0.0117(11)
C113 0.062(2) 0.0387(16) 0.0400(16) -0.0071(13) -0.0229(15) 0.0180(15)
C121 0.0439(16) 0.0270(13) 0.0377(15) -0.0024(11) -0.0035(13) 0.0085(12)
P2 0.0131(2) 0.0123(2) 0.0182(3) -0.00395(19) -0.00685(19) -0.00126(18)
P4 0.0139(2) 0.0154(2) 0.0191(3) -0.0030(2) -0.0048(2) -0.00373(19)
O2 0.0166(7) 0.0120(6) 0.0175(7) -0.0034(5) -0.0063(6) -0.0026(5)
C4 0.0090(7) 0.0066(7) 0.0123(8) -0.0030(6) -0.0062(6) 0.0003(5)
C5 0.0192(9) 0.0140(9) 0.0181(9) -0.0011(7) -0.0102(8) -0.0044(7)
C7 0.0204(9) 0.0132(9) 0.0166(9) -0.0030(7) -0.0097(7) -0.0004(7)
C8 0.0097(8) 0.0133(8) 0.0200(9) -0.0077(7) -0.0079(7) 0.0011(7)
C9 0.0171(9) 0.0157(9) 0.0178(9) -0.0044(7) -0.0068(7) -0.0023(7)
C10 0.0168(9) 0.0127(8) 0.0203(9) -0.0063(7) -0.0092(8) 0.0017(7)
C11 0.0159(9) 0.0144(9) 0.0143(9) -0.0019(7) -0.0049(7) -0.0027(7)
C12 0.0157(9) 0.0139(9) 0.0171(9) -0.0021(7) -0.0081(7) -0.0016(7)
C13 0.0160(9) 0.0115(8) 0.0164(9) -0.0013(7) -0.0062(7) -0.0030(7)
C21 0.0141(8) 0.0129(8) 0.0163(9) -0.0026(7) -0.0067(7) -0.0018(7)
C22 0.0154(9) 0.0138(8) 0.0190(9) -0.0033(7) -0.0079(7) -0.0016(7)
C26 0.0180(9) 0.0150(9) 0.0181(9) -0.0022(7) -0.0068(8) -0.0042(7)
C27 0.0211(10) 0.0204(10) 0.0224(10) -0.0059(8) -0.0068(8) -0.0027(8)
C34 0.0182(9) 0.0165(9) 0.0226(10) -0.0085(8) -0.0081(8) -0.0011(7)
C37 0.0159(9) 0.0214(10) 0.0277(10) -0.0068(8) -0.0126(8) -0.0017(8)
C40 0.0216(10) 0.0157(9) 0.0217(10) -0.0016(8) -0.0096(8) -0.0014(8)
C41 0.0214(10) 0.0172(9) 0.0250(10) -0.0040(8) -0.0124(8) -0.0009(8)
C42 0.0220(10) 0.0151(9) 0.0175(9) -0.0024(7) -0.0068(8) 0.0017(7)
C45 0.0236(10) 0.0156(9) 0.0214(10) -0.0019(8) -0.0110(8) -0.0015(8)
C46 0.0208(10) 0.0164(9) 0.0201(10) -0.0017(8) -0.0103(8) -0.0036(8)
C49 0.0230(10) 0.0247(10) 0.0270(11) -0.0124(9) -0.0127(9) -0.0012(8)
C50 0.0188(10) 0.0213(10) 0.0225(10) -0.0019(8) -0.0103(8) -0.0032(8)
C51 0.0192(10) 0.0230(10) 0.0338(12) -0.0118(9) -0.0130(9) 0.0006(8)
C53 0.0210(10) 0.0140(9) 0.0217(10) -0.0052(8) -0.0094(8) -0.0002(7)
C54 0.0164(9) 0.0193(10) 0.0250(11) -0.0062(8) -0.0054(8) -0.0040(8)
C55 0.0350(12) 0.0167(10) 0.0298(12) -0.0105(9) -0.0180(10) 0.0056(9)
C56 0.0209(9) 0.0141(9) 0.0205(10) -0.0008(7) -0.0086(8) -0.0052(7)
C58 0.0249(10) 0.0244(11) 0.0197(10) -0.0024(8) -0.0096(8) -0.0061(8)
C62 0.0222(10) 0.0187(10) 0.0221(10) -0.0087(8) -0.0100(8) -0.0010(8)
C64 0.0226(10) 0.0208(10) 0.0246(11) -0.0023(8) -0.0099(9) -0.0091(8)
C66 0.0319(12) 0.0225(11) 0.0198(10) 0.0046(8) -0.0137(9) -0.0085(9)
C69 0.0285(11) 0.0200(10) 0.0339(12) -0.0086(9) -0.0204(10) 0.0055(9)
C70 0.0237(10) 0.0154(9) 0.0250(11) -0.0003(8) -0.0099(9) -0.0061(8)
C73 0.0307(11) 0.0163(10) 0.0254(11) 0.0016(8) -0.0149(9) -0.0018(8)
C76 0.0270(11) 0.0216(10) 0.0214(10) -0.0047(8) -0.0103(9) 0.0000(8)
C77 0.0414(14) 0.0271(12) 0.0238(11) -0.0087(9) -0.0145(10) 0.0041(10)
C81 0.0299(12) 0.0195(11) 0.0291(12) -0.0031(9) -0.0076(10) -0.0061(9)
C82 0.0286(11) 0.0156(9) 0.0261(11) -0.0036(8) -0.0140(9) -0.0007(8)
C83 0.0186(10) 0.0296(12) 0.0440(14) -0.0098(10) -0.0168(10) 0.0005(9)
C84 0.0329(12) 0.0161(10) 0.0314(12) -0.0035(9) -0.0195(10) -0.0031(9)
C86 0.0343(13) 0.0272(12) 0.0288(12) -0.0076(10) -0.0073(10) -0.0133(10)
C87 0.0245(11) 0.0256(11) 0.0282(12) -0.0125(9) -0.0082(9) 0.0044(9)
C88 0.0253(11) 0.0241(11) 0.0420(13) 0.0012(10) -0.0195(10) -0.0083(9)
C89 0.0335(12) 0.0191(10) 0.0217(11) -0.0037(8) -0.0027(9) -0.0036(9)
C90 0.0218(11) 0.0304(12) 0.0315(12) -0.0001(9) -0.0161(9) -0.0060(9)
C93 0.0212(11) 0.0340(12) 0.0401(13) -0.0006(10) -0.0143(10) -0.0111(9)
C95 0.0473(15) 0.0314(13) 0.0192(11) -0.0042(10) -0.0069(11) 0.0025(11)
C100 0.0339(13) 0.0272(12) 0.0330(13) -0.0058(10) -0.0113(11) -0.0142(10)
C103 0.0310(13) 0.0315(13) 0.077(2) 0.0170(13) -0.0318(13) -0.0157(11)
C104 0.0262(12) 0.0280(12) 0.0471(14) 0.0032(11) -0.0235(11) -0.0042(9)
C105 0.0333(14) 0.0310(13) 0.0324(14) -0.0114(11) 0.0016(11) -0.0071(11)
C111 0.0497(17) 0.0512(17) 0.0451(16) 0.0143(14) -0.0288(14) -0.0304(14)
C112 0.0448(15) 0.0250(12) 0.0231(12) -0.0005(10) -0.0001(11) -0.0045(11)
C118 0.0271(12) 0.0463(15) 0.0393(14) 0.0158(12) -0.0202(11) -0.0127(11)
C119 0.0516(19) 0.0281(15) 0.138(4) 0.0024(19) -0.050(2) -0.0134(14)
C123 0.0486(18) 0.0539(19) 0.0374(16) 0.0076(14) -0.0093(14) -0.0097(15)
C125 0.056(2) 0.073(3) 0.084(3) 0.048(2) -0.039(2) -0.0377(19)
N116 0.065(2) 0.065(2) 0.074(2) 0.0007(17) -0.0444(18) -0.0167(17)
C114 0.0441(16) 0.0327(15) 0.0364(15) 0.0040(12) -0.0101(13) -0.0019(12)
C117 0.0356(15) 0.0466(17) 0.0381(16) 0.0074(13) -0.0168(13) -0.0035(13)
N106 0.0601(19) 0.077(2) 0.0482(17) -0.0327(16) -0.0056(15) -0.0302(17)
C108 0.0404(16) 0.0355(15) 0.060(2) -0.0068(14) -0.0150(15) -0.0130(13)
C115 0.0357(14) 0.0369(14) 0.0500(17) -0.0189(13) -0.0189(13) -0.0071(11)
N126 0.174(5) 0.059(2) 0.089(3) -0.017(2) -0.093(3) 0.010(3)
C122 0.086(3) 0.051(2) 0.069(2) -0.032(2) -0.054(2) 0.0204(19)
C127 0.059(2) 0.078(3) 0.098(3) -0.048(3) -0.041(2) 0.004(2)

loop_
_atom_type_symbol
_atom_type_description
_atom_type_scat_dispersion_real
_atom_type_scat_dispersion_imag
_atom_type_scat_source
C C 0.0033 0.0016 'International Tables Vol C Tables 4.2.6.8 and 6.1.1.4'
H H 0.0000 0.0000 'International Tables Vol C Tables 4.2.6.8 and 6.1.1.4'
N N 0.0061 0.0033 'International Tables Vol C Tables 4.2.6.8 and 6.1.1.4'
O O 0.0106 0.0060 'International Tables Vol C Tables 4.2.6.8 and 6.1.1.4'
P P 0.1023 0.0942 'International Tables Vol C Tables 4.2.6.8 and 6.1.1.4'

loop_
_geom_angle_atom_site_label_1
_geom_angle_atom_site_label_2
_geom_angle_atom_site_label_3
_geom_angle
_geom_angle_site_symmetry_1
_geom_angle_site_symmetry_3
O1 P1 P3 101.82(6) . .
O1 P1 C0AA 101.87(9) . .
O1 P1 C3 114.06(9) . .
C0AA P1 P3 130.70(7) . .
C3 P1 P3 116.83(7) . .
C3 P1 C0AA 91.25(9) . .
C14 P3 P1 89.41(6) . .
C39 O1 P1 109.88(12) . .
C35 C0AA P1 128.66(14) . .
C72 C0AA P1 111.70(14) . .
C72 C0AA C35 119.64(17) . .
C61 C3 P1 112.49(14) . .
C61 C3 C67 118.85(18) . .
C67 C3 P1 126.80(14) . .
C16 C14 P3 116.03(14) . .
C30 C14 P3 115.10(14) . .
C30 C14 C16 110.14(16) . .
C39 C14 P3 101.36(13) . .
C39 C14 C16 111.89(16) . .
C39 C14 C30 100.91(16) . .
C47 C15 C44 120.5(2) . .
C60 C16 C14 123.68(19) . .
C60 C16 C63 118.0(2) . .
C63 C16 C14 118.27(18) . .
C29 C17 C25 122.70(19) . .
C29 C17 C65 117.73(19) . .
C65 C17 C25 119.56(19) . .
C25 C18 C44 122.66(17) . .
C30 C18 C25 110.65(18) . .
C30 C18 C44 126.62(19) . .
C35 C19 C23 121.92(19) . .
C59 C19 C23 120.9(2) . .
C59 C19 C35 117.2(2) . .
C48 C20 C32 121.2(2) . .
C19 C23 C92 113.1(2) . .
C19 C23 C110 111.6(2) . .
C92 C23 C110 109.8(2) . .
C33 C24 C35 117.4(2) . .
C33 C24 C74 119.4(2) . .
C35 C24 C74 123.18(19) . .
C17 C25 C18 128.19(18) . .
C39 C25 C17 126.36(19) . .
C39 C25 C18 105.39(17) . .
C48 C28 C38 121.4(2) . .
C79 C29 C17 120.8(2) . .
C18 C30 C14 109.11(17) . .
C18 C30 C43 128.01(19) . .
C43 C30 C14 122.47(17) . .
C52 C31 C36 120.4(2) . .
C20 C32 C67 117.2(2) . .
C20 C32 C85 121.6(2) . .
C67 C32 C85 121.25(19) . .
C68 C33 C24 121.2(2) . .
C19 C35 C0AA 118.05(19) . .
C24 C35 C0AA 119.12(19) . .
C24 C35 C19 122.67(19) . .
C44 C36 C31 120.27(19) . .
C28 C38 C57 119.6(2) . .
C28 C38 C67 117.4(2) . .
C67 C38 C57 123.00(19) . .
O1 C39 C14 117.54(17) . .
C25 C39 O1 128.12(18) . .
C25 C39 C14 113.80(18) . .
C71 C43 C30 120.34(19) . .
C71 C43 C80 117.4(2) . .
C80 C43 C30 122.30(19) . .
C15 C44 C18 119.61(18) . .
C36 C44 C15 118.90(19) . .
C36 C44 C18 121.37(18) . .
C52 C47 C15 120.5(2) . .
C28 C48 C20 120.0(2) . .
C47 C52 C31 119.4(2) . .
C38 C57 C107 110.43(19) . .
C38 C57 C109 112.2(2) . .
C109 C57 C107 110.6(2) . .
C68 C59 C19 121.1(2) . .
C16 C60 C101 120.8(2) . .
C72 C61 C3 111.42(19) . .
C94 C63 C16 120.8(2) . .
C97 C65 C17 121.3(2) . .
C32 C67 C3 119.02(19) . .
C38 C67 C3 118.02(19) . .
C38 C67 C32 122.79(19) . .
C33 C68 C59 120.5(2) . .
C91 C71 C43 121.2(2) . .
C61 C72 C0AA 112.49(19) . .
C24 C74 C102 110.7(2) . .
C24 C74 C121 111.5(2) . .
C102 C74 C121 111.1(2) . .
C101 C75 C94 118.9(2) . .
C79 C78 C97 119.2(2) . .
C78 C79 C29 120.7(2) . .
C96 C80 C43 121.2(2) . .
C32 C85 C113 111.1(2) . .
C99 C85 C32 113.8(2) . .
C99 C85 C113 109.1(2) . .
C98 C91 C71 120.6(2) . .
C75 C94 C63 120.7(2) . .
C98 C96 C80 120.5(2) . .
C65 C97 C78 120.3(2) . .
C91 C98 C96 119.1(2) . .
C75 C101 C60 120.8(2) . .
O2 P2 P4 102.93(6) . .
O2 P2 C4 101.59(8) . .
O2 P2 C8 113.08(9) . .
C4 P2 P4 130.52(7) . .
C8 P2 P4 116.69(7) . .
C8 P2 C4 91.36(9) . .
C13 P4 P2 89.42(7) . .
C21 O2 P2 109.43(12) . .
C10 C4 P2 125.90(14) . .
C62 C4 P2 111.59(14) . .
C62 C4 C10 121.54(17) . .
C45 C5 C12 122.51(19) . .
C46 C5 C12 119.83(18) . .
C46 C5 C45 117.64(19) . .
C27 C7 C22 119.10(19) . .
C41 C7 C22 122.05(19) . .
C41 C7 C27 118.85(19) . .
C37 C8 P2 126.24(16) . .
C49 C8 P2 112.19(15) . .
C49 C8 C37 120.50(18) . .
C22 C9 C13 109.55(18) . .
C22 C9 C42 127.12(19) . .
C42 C9 C13 122.50(18) . .
C34 C10 C4 119.35(19) . .
C34 C10 C53 122.06(19) . .
C53 C10 C4 118.56(18) . .
C26 C11 C13 123.17(18) . .
C26 C11 C56 118.20(19) . .
C56 C11 C13 118.62(18) . .
C5 C12 C22 128.33(18) . .
C21 C12 C5 126.44(19) . .
C21 C12 C22 105.22(17) . .
C9 C13 P4 114.95(14) . .
C9 C13 C11 109.58(16) . .
C11 C13 P4 115.16(13) . .
C21 C13 P4 103.47(13) . .
C21 C13 C9 100.54(16) . .
C21 C13 C11 112.04(16) . .
O2 C21 C13 117.61(16) . .
C12 C21 O2 127.84(18) . .
C12 C21 C13 113.92(18) . .
C9 C22 C7 124.60(19) . .
C9 C22 C12 110.44(18) . .
C12 C22 C7 124.92(18) . .
C40 C26 C11 120.7(2) . .
C87 C27 C7 120.4(2) . .
C10 C34 C54 122.97(19) . .
C51 C34 C10 117.4(2) . .
C51 C34 C54 119.6(2) . .
C88 C37 C8 119.0(2) . .
C90 C37 C8 118.7(2) . .
C90 C37 C88 122.3(2) . .
C50 C40 C26 120.5(2) . .
C84 C41 C7 120.3(2) . .
C76 C42 C9 121.0(2) . .
C89 C42 C9 120.9(2) . .
C89 C42 C76 118.1(2) . .
C73 C45 C5 120.9(2) . .
C58 C46 C5 121.1(2) . .
C62 C49 C8 111.9(2) . .
C40 C50 C64 119.2(2) . .
C69 C51 C34 121.5(2) . .
C10 C53 C70 122.39(19) . .
C82 C53 C10 117.8(2) . .
C82 C53 C70 119.7(2) . .
C34 C54 C100 111.51(19) . .
C34 C54 C105 110.98(19) . .
C100 C54 C105 110.6(2) . .
C84 C55 C87 119.6(2) . .
C64 C56 C11 120.86(19) . .
C66 C58 C46 120.3(2) . .
C49 C62 C4 112.34(19) . .
C56 C64 C50 120.6(2) . .
C58 C66 C73 119.5(2) . .
C51 C69 C82 120.1(2) . .
C53 C70 C81 112.76(19) . .
C53 C70 C86 109.91(19) . .
C81 C70 C86 110.69(19) . .
C66 C73 C45 120.5(2) . .
C77 C76 C42 121.1(2) . .
C95 C77 C76 119.9(3) . .
C69 C82 C53 120.9(2) . .
C93 C83 C104 120.0(2) . .
C55 C84 C41 120.4(2) . .
C55 C87 C27 120.4(2) . .
C37 C88 C103 122.9(2) . .
C93 C88 C37 117.7(2) . .
C93 C88 C103 119.4(2) . .
C112 C89 C42 120.7(2) . .
C37 C90 C104 117.5(2) . .
C37 C90 C118 122.4(2) . .
C104 C90 C118 120.0(2) . .
C83 C93 C88 121.2(2) . .
C112 C95 C77 119.7(2) . .
C88 C103 C119 109.8(3) . .
C125 C103 C88 113.2(3) . .
C125 C103 C119 112.1(3) . .
C83 C104 C90 121.2(2) . .
C95 C112 C89 120.4(3) . .
C90 C118 C123 110.8(3) . .
C111 C118 C90 112.3(2) . .
C111 C118 C123 110.5(2) . .
N2 C2 C1 168.8(7) . .
C1B N0AA C1D 117.0(12) . 1_554
N0AA C1B C6 171.9(11) . .
N1C C1C C1D 131.6(8) . .
C1A C1C N1C 172.8(8) . .
N0AA C1D C1C 145.2(11) 1_556 .
N116 C117 C114 179.2(4) . .
N106 C115 C108 178.6(4) . .
N126 C122 C127 179.1(6) . .
C0AB C2A N2A 116.3(13) . .

loop_
_geom_bond_atom_site_label_1
_geom_bond_atom_site_label_2
_geom_bond_distance
_geom_bond_site_symmetry_2
P1 P3 2.0792(7) .
P1 O1 1.6504(15) .
P1 C0AA 1.6738(18) .
P1 C3 1.6606(19) .
P3 C14 1.924(2) .
O1 C39 1.386(2) .
C0AA C35 1.446(3) .
C0AA C72 1.414(3) .
C3 C61 1.421(3) .
C3 C67 1.446(3) .
C14 C16 1.540(3) .
C14 C30 1.517(3) .
C14 C39 1.496(3) .
C15 C44 1.393(3) .
C15 C47 1.387(3) .
C16 C60 1.379(3) .
C16 C63 1.395(3) .
C17 C25 1.474(3) .
C17 C29 1.398(3) .
C17 C65 1.404(3) .
C18 C25 1.486(3) .
C18 C30 1.361(3) .
C18 C44 1.488(3) .
C19 C23 1.519(3) .
C19 C35 1.406(3) .
C19 C59 1.395(3) .
C20 C32 1.395(3) .
C20 C48 1.384(3) .
C23 C92 1.526(3) .
C23 C110 1.532(3) .
C24 C33 1.398(3) .
C24 C35 1.400(3) .
C24 C74 1.515(3) .
C25 C39 1.347(3) .
C28 C38 1.392(3) .
C28 C48 1.383(3) .
C29 C79 1.391(3) .
C30 C43 1.471(3) .
C31 C36 1.393(3) .
C31 C52 1.387(3) .
C32 C67 1.405(3) .
C32 C85 1.519(3) .
C33 C68 1.373(3) .
C36 C44 1.392(3) .
C38 C57 1.525(3) .
C38 C67 1.398(3) .
C43 C71 1.401(3) .
C43 C80 1.403(3) .
C47 C52 1.384(3) .
C57 C107 1.534(3) .
C57 C109 1.526(4) .
C59 C68 1.387(3) .
C60 C101 1.396(3) .
C61 C72 1.323(3) .
C63 C94 1.386(3) .
C65 C97 1.381(3) .
C71 C91 1.390(3) .
C74 C102 1.533(4) .
C74 C121 1.536(3) .
C75 C94 1.378(4) .
C75 C101 1.374(4) .
C78 C79 1.382(4) .
C78 C97 1.394(4) .
C80 C96 1.389(3) .
C85 C99 1.518(3) .
C85 C113 1.527(4) .
C91 C98 1.385(4) .
C96 C98 1.388(4) .
P2 P4 2.0685(8) .
P2 O2 1.6573(15) .
P2 C4 1.6798(18) .
P2 C8 1.664(2) .
P4 C13 1.916(2) .
O2 C21 1.389(2) .
C4 C10 1.441(3) .
C4 C62 1.410(3) .
C5 C12 1.476(3) .
C5 C45 1.405(3) .
C5 C46 1.401(3) .
C7 C22 1.489(3) .
C7 C27 1.394(3) .
C7 C41 1.393(3) .
C8 C37 1.450(3) .
C8 C49 1.415(3) .
C9 C13 1.518(3) .
C9 C22 1.358(3) .
C9 C42 1.480(3) .
C10 C34 1.400(3) .
C10 C53 1.409(3) .
C11 C13 1.540(3) .
C11 C26 1.396(3) .
C11 C56 1.401(3) .
C12 C21 1.352(3) .
C12 C22 1.488(3) .
C13 C21 1.496(3) .
C26 C40 1.393(3) .
C27 C87 1.389(3) .
C34 C51 1.398(3) .
C34 C54 1.515(3) .
C37 C88 1.395(3) .
C37 C90 1.387(3) .
C40 C50 1.387(3) .
C41 C84 1.391(3) .
C42 C76 1.400(3) .
C42 C89 1.397(3) .
C45 C73 1.387(3) .
C46 C58 1.391(3) .
C49 C62 1.329(3) .
C50 C64 1.388(3) .
C51 C69 1.376(4) .
C53 C70 1.520(3) .
C53 C82 1.392(3) .
C54 C100 1.526(3) .
C54 C105 1.535(3) .
C55 C84 1.382(4) .
C55 C87 1.383(4) .
C56 C64 1.383(3) .
C58 C66 1.386(3) .
C66 C73 1.386(3) .
C69 C82 1.387(3) .
C70 C81 1.531(3) .
C70 C86 1.536(3) .
C76 C77 1.387(3) .
C77 C95 1.386(4) .
C83 C93 1.371(4) .
C83 C104 1.375(4) .
C88 C93 1.393(3) .
C88 C103 1.518(4) .
C89 C112 1.389(4) .
C90 C104 1.399(3) .
C90 C118 1.520(4) .
C95 C112 1.384(4) .
C103 C119 1.526(5) .
C103 C125 1.513(6) .
C111 C118 1.514(5) .
C118 C123 1.533(5) .
N2 C2 1.040(7) .
C1 C2 1.383(8) .
N0AA C1B 1.451(14) .
N0AA C1D 1.549(18) 1_554
C1B C6 1.574(13) .
N1C C1C 1.285(11) .
C1C C1A 1.247(7) .
C1C C1D 1.932(16) .
C1D N0AA 1.549(18) 1_556
N116 C117 1.134(5) .
C114 C117 1.449(5) .
N106 C115 1.129(4) .
C108 C115 1.447(4) .
N126 C122 1.142(7) .
C122 C127 1.454(7) .
N2A C2A 1.357(17) .
C0AB C2A 1.35(2) .
